data_7232630
loop_
_publ_author_name
'Emerson, Adrian J.'
'Knowles, Gregory P.'
'Chaffee, Alan L.'
'Batten, Stuart R.'
'Turner, David R.'

_publ_section_title
;
 p-Xylylenediamine derived ligands as flexible connectors in the design of
 porous coordination polymers
;
_journal_issue 19
_journal_name_full CrystEngComm
_journal_page_first 3074
_journal_paper_doi 10.1039/C9CE00371A
_journal_volume 21
_journal_year 2019
_chemical_formula_moiety 'C43 H40 Cu2 N3 O9.5'
_chemical_formula_sum 'C43 H40 Cu2 N3 O9.5'
_chemical_formula_weight 877.86
_space_group_crystal_system triclinic
_space_group_IT_number 2
_space_group_name_Hall '-P 1'
_space_group_name_H-M_alt 'P -1'
_symmetry_space_group_name_Hall '-P 1'
_symmetry_space_group_name_H-M 'P -1'
_atom_sites_solution_hydrogens mixed
_audit_creation_date 2018-12-05
_audit_creation_method
;
Olex2 1.2
(compiled 2018.05.29 svn.r3508 for OlexSys, GUI svn.r5506)
;
_audit_update_record
;
2018-12-05 deposited with the CCDC.    2019-04-17 downloaded from the CCDC.
;
_cell_angle_alpha 101.03(3)
_cell_angle_beta 106.14(3)
_cell_angle_gamma 94.29(3)
_cell_formula_units_Z 2
_cell_length_a 10.954(2)
_cell_length_b 13.627(3)
_cell_length_c 14.312(3)
_cell_measurement_reflns_used 13813
_cell_measurement_temperature 100
_cell_measurement_theta_max 34.078
_cell_measurement_theta_min 1.907
_cell_volume 1995.6(8)
_computing_cell_refinement 'XDS (Kabsch, 1993)'
_computing_data_collection 'BluIce (McPhillips, 2002)'
_computing_data_reduction 'XDS (Kabsch, 1993)'
_computing_molecular_graphics 'Olex2 (Dolomanov et al., 2009)'
_computing_publication_material 'Olex2 (Dolomanov et al., 2009)'
_computing_structure_refinement 'ShelXL-2018 (Sheldrick, 2015)'
_computing_structure_solution 'SHELXT-2018 (Sheldrick, 2015)'
_diffrn_ambient_temperature 100
_diffrn_measured_fraction_theta_full 0.997
_diffrn_measured_fraction_theta_max 0.843
_diffrn_measurement_device_type 'ADSC Quantum 315r'
_diffrn_measurement_method 'Phi Scan'
_diffrn_radiation_monochromator 'Silicon Double Crystal'
_diffrn_radiation_type Synchrotron
_diffrn_radiation_wavelength 0.7108
_diffrn_reflns_av_R_equivalents 0.2504
_diffrn_reflns_av_unetI/netI 0.0895
_diffrn_reflns_Laue_measured_fraction_full 0.997
_diffrn_reflns_Laue_measured_fraction_max 0.843
_diffrn_reflns_limit_h_max 16
_diffrn_reflns_limit_h_min -16
_diffrn_reflns_limit_k_max 21
_diffrn_reflns_limit_k_min -21
_diffrn_reflns_limit_l_max 22
_diffrn_reflns_limit_l_min -22
_diffrn_reflns_number 133265
_diffrn_reflns_point_group_measured_fraction_full 0.997
_diffrn_reflns_point_group_measured_fraction_max 0.843
_diffrn_reflns_theta_full 25.000
_diffrn_reflns_theta_max 34.078
_diffrn_reflns_theta_min 1.907
_diffrn_source 'MX2 Beamline Australian Synchrotron'
_diffrn_standards_number 0
_exptl_absorpt_coefficient_mu 1.127
_exptl_absorpt_correction_type none
_exptl_crystal_colour 'clear dark blue'
_exptl_crystal_colour_lustre clear
_exptl_crystal_colour_modifier dark
_exptl_crystal_colour_primary blue
_exptl_crystal_density_diffrn 1.461
_exptl_crystal_density_method 'not measured'
_exptl_crystal_description needle
_exptl_crystal_F_000 906
_exptl_crystal_recrystallization_method 'From reaction mixture'
_exptl_crystal_size_max 0.02
_exptl_crystal_size_mid 0.02
_exptl_crystal_size_min 0.01
_refine_diff_density_max 1.382
_refine_diff_density_min -1.280
_refine_diff_density_rms 0.139
_refine_ls_extinction_method none
_refine_ls_goodness_of_fit_ref 1.024
_refine_ls_hydrogen_treatment constr
_refine_ls_matrix_type full
_refine_ls_number_parameters 667
_refine_ls_number_reflns 13813
_refine_ls_number_restraints 113
_refine_ls_restrained_S_all 1.022
_refine_ls_R_factor_all 0.1077
_refine_ls_R_factor_gt 0.0657
_refine_ls_shift/su_max 0.001
_refine_ls_shift/su_mean 0.000
_refine_ls_structure_factor_coef Fsqd
_refine_ls_weighting_details 'w=1/[\s^2^(Fo^2^)+(0.1049P)^2^] where P=(Fo^2^+2Fc^2^)/3'
_refine_ls_weighting_scheme calc
_refine_ls_wR_factor_gt 0.1659
_refine_ls_wR_factor_ref 0.1961
_reflns_Friedel_coverage 0.000
_reflns_number_gt 8720
_reflns_number_total 13813
_reflns_threshold_expression 'I > 2\s(I)'
_cod_data_source_file c9ce00371a2.cif
_cod_data_source_block 1
_cod_depositor_comments 'Adding full bibliography for 7232624--7232630.cif.'
_cod_original_formula_sum 'C43 H40 Cu2 N3 O9.50'
_cod_database_code 7232630
_shelx_shelxl_version_number 2018/3
_shelx_space_group_comment
;
The symmetry employed for this shelxl refinement is uniquely defined
by the following loop, which should always be used as a source of
symmetry information in preference to the above space-group names.
They are only intended as comments.
;
_shelx_estimated_absorpt_t_max 0.989
_shelx_estimated_absorpt_t_min 0.978
_olex2_refinement_description
;
1. Fixed Uiso
 At 1.2 times of:
  All C(H) groups, All C(H,H) groups
 At 1.5 times of:
  All C(H,H,H) groups, All O(H,H) groups
2. Restrained distances
 C40-C39A \\sim C40-C39B
 with sigma of 0.04
 C39A-C33A \\sim C39B-C33A
 with sigma of 0.04
 C26A-C31A \\sim C26B-C31B
 with sigma of 0.02
 C26A-C27A \\sim C26B-C27B
 with sigma of 0.02
 C26A-C25A \\sim C26B-C25A
 with sigma of 0.02
 C32-C31A \\sim C32-C31B
 with sigma of 0.04
 C32-C29A \\sim C32-C29B
 with sigma of 0.04
 C31A-C29A \\sim C31B-C29B
 with sigma of 0.04
 C31A-C27A \\sim C31B-C27B
 with sigma of 0.04
 C31A-C25A \\sim C31B-C25A
 with sigma of 0.04
 C29A-C27A \\sim C29B-C27B
 with sigma of 0.04
 C27A-C25A \\sim C27B-C25A
 with sigma of 0.04
 C29A-C28A \\sim C29B-C28B
 with sigma of 0.02
 C28A-C27A \\sim C28B-C27B
 with sigma of 0.02
 C26A-C28A \\sim C26B-C28B
 with sigma of 0.04
 C7A-C6A \\sim C7B-C6B
 with sigma of 0.02
 C6A-C5A \\sim C6B-C5B
 with sigma of 0.02
 C4A-C5A \\sim C4B-C5B
 with sigma of 0.02
 N2-C5A \\sim N2-C5B
 with sigma of 0.04
 C7A-C5A \\sim C7B-C5B
 with sigma of 0.04
 C6A-C4A \\sim C6B-C4B
 with sigma of 0.04
 C36A-C35A \\sim C36B-C35B
 with sigma of 0.02
 C39A-C35A \\sim C39B-C35B
 with sigma of 0.04
 C35A-C33A \\sim C35B-C33A
 with sigma of 0.04
 C37A-C36A \\sim C37B-C36B
 with sigma of 0.02
 C37A-C40 \\sim C37B-C40
 with sigma of 0.04
 C37A-C39A \\sim C37B-C39B
 with sigma of 0.04
 C37A-C35A \\sim C37B-C35B
 with sigma of 0.04
3. Uiso/Uaniso restraints and constraints
C34B \\sim C35B \\sim C36B \\sim C37B \\sim C38 \\sim C39B: within 1.7A with
sigma of 0.004 and sigma for terminal atoms of 0.08
Uanis(C28B) \\sim Ueq, Uanis(C29B) \\sim Ueq, Uanis(C31B) \\sim Ueq,
Uanis(C26B) \\sim Ueq, Uanis(C27B) \\sim Ueq: with sigma of 0.01 and sigma for
terminal atoms of 0.02
Uanis(C7B) \\sim Ueq, Uanis(C6B) \\sim Ueq, Uanis(C5B) \\sim Ueq, Uanis(C4B)
\\sim Ueq: with sigma of 0.01 and sigma for terminal atoms of 0.02
4. Others
 Fixed Sof: O10(0.5) H10A(0.5) H10B(0.5) C0AA(0.25) H0AA(0.25) H0AB(0.25)
 H3A(0.75) H3B(0.25) C4A(0.75) H4A(0.75) C4B(0.25) H4B(0.25) C5A(0.75)
 C5B(0.25) C6A(0.75) H6A(0.75) C6AA(0.25) H6AA(0.25) H6AB(0.25) C6B(0.25)
 H6B(0.25) C7A(0.75) H7A(0.75) C7B(0.25) H7B(0.25) C8A(0.75) H8AA(0.75)
 H8AB(0.75) C8B(0.25) H8BA(0.25) H8BB(0.25) C25A(0.75) H25A(0.75) H25B(0.75)
 C26A(0.75) C31A(0.75) H31A(0.75) C29A(0.75) H29A(0.75) C28A(0.75) H28A(0.75)
 C27A(0.75) H27A(0.75) C26B(0.25) C27B(0.25) H27B(0.25) C28B(0.25) H28B(0.25)
 C29B(0.25) H29B(0.25) C31B(0.25) H31B(0.25) C33A(0.75) H33A(0.75) H33B(0.75)
 C34A(0.75) C34B(0.25) C35A(0.75) H35A(0.75) C35B(0.25) H35B(0.25) C36A(0.75)
 H36A(0.75) C36B(0.25) H36B(0.25) C37A(0.75) H37A(0.75) C37B(0.25) H37B(0.25)
 C39A(0.75) H39A(0.75) C39B(0.25) H39B(0.25)
5.a Rotating group:
 O10(H10A,H10B)
5.b Secondary CH2 refined with riding coordinates:
 C0AA(H0AA,H0AB), C1(H1A,H1B), C6AA(H6AA,H6AB), C8A(H8AA,H8AB), C8B(H8BA,H8BB),
  C9(H9A,H9B), C17(H17A,H17B), C25A(H25A,H25B), C33A(H33A,H33B)
5.c Aromatic/amide H refined with riding coordinates:
 C3(H3A), C3(H3B), C4A(H4A), C4B(H4B), C6A(H6A), C6B(H6B), C7A(H7A), C7B(H7B),
 C11(H11), C12(H12), C13(H13), C15(H15), C19(H19), C20(H20), C21(H21), C23(H23),
  C31A(H31A), C29A(H29A), C28A(H28A), C27A(H27A), C27B(H27B), C28B(H28B),
 C29B(H29B), C31B(H31B), C35A(H35A), C35B(H35B), C36A(H36A), C36B(H36B),
 C37A(H37A), C37B(H37B), C39A(H39A), C39B(H39B), C41(H41)
5.d Fitted hexagon refined as free rotating group:
 C26A(C31A,C30,C29A,C28A,C27A)
5.e Idealised Me refined as rotating group:
 C42(H42A,H42B,H42C), C43(H43A,H43B,H43C)
;
_olex2_submission_special_instructions 'No special instructions were received'

loop_
_space_group_symop_operation_xyz
'x, y, z'
'-x, -y, -z'

loop_
_atom_site_label
_atom_site_type_symbol
_atom_site_fract_x
_atom_site_fract_y
_atom_site_fract_z
_atom_site_U_iso_or_equiv
_atom_site_adp_type
_atom_site_occupancy
_atom_site_site_symmetry_order
_atom_site_calc_flag
_atom_site_refinement_flags_posn
_atom_site_refinement_flags_adp
_atom_site_refinement_flags_occupancy
_atom_site_disorder_assembly
_atom_site_disorder_group
Cu1 Cu 0.32803(3) 0.64951(3) 0.23159(3) 0.02934(10) Uani 1 1 d . . . . .
Cu2 Cu 0.42274(3) 0.57354(2) 0.38211(3) 0.02664(10) Uani 1 1 d . . . . .
O1 O 0.5070(2) 0.69899(17) 0.24560(17) 0.0352(5) Uani 1 1 d . . . . .
O2 O 0.5884(2) 0.62310(17) 0.37071(18) 0.0354(5) Uani 1 1 d . . . . .
O3 O 0.8350(2) 0.41713(17) 0.75973(19) 0.0372(5) Uani 1 1 d . . . . .
O4 O 0.7521(2) 0.47039(17) 0.62042(18) 0.0366(5) Uani 1 1 d . . . . .
O5 O 0.3246(2) 0.76829(15) 0.33477(16) 0.0331(4) Uani 1 1 d . . . . .
O6 O 0.4215(2) 0.70400(15) 0.46471(17) 0.0347(5) Uani 1 1 d . . . . .
O7 O 0.6421(2) 0.47955(17) 0.84588(18) 0.0386(5) Uani 1 1 d . . . . .
O8 O 0.5833(3) 0.55133(16) 0.71518(18) 0.0406(5) Uani 1 1 d . . . . .
O9 O 0.2328(2) 0.70471(17) 0.10482(17) 0.0377(5) Uani 1 1 d . . . . .
O10 O 0.4650(5) 0.5132(5) 0.5187(5) 0.0584(16) Uani 0.5 1 d . . P A -1
H10A H 0.465262 0.445276 0.504622 0.088 Uiso 0.5 1 d GR . P A -1
H10B H 0.401629 0.519425 0.548461 0.088 Uiso 0.5 1 d GR . P A -1
N1 N 1.0507(2) 0.7687(2) 0.5866(2) 0.0355(5) Uani 1 1 d . . . . .
N2 N 0.5890(3) 0.94095(19) 0.8107(2) 0.0350(5) Uani 1 1 d D . . . .
N3 N 0.0485(3) 0.7042(3) -0.0178(2) 0.0482(8) Uani 1 1 d . . . . .
C0AA C 0.4824(14) 0.9082(9) 0.8456(11) 0.038(3) Uani 0.25 1 d . . P B 2
H0AA H 0.401405 0.897995 0.790354 0.046 Uiso 0.25 1 calc R . P B 2
H0AB H 0.475652 0.962034 0.900444 0.046 Uiso 0.25 1 calc R . P B 2
C1 C 1.1004(3) 0.8306(3) 0.6876(3) 0.0387(7) Uani 1 1 d . . . . .
H1A H 1.168489 0.883874 0.689959 0.046 Uiso 1 1 calc R . . . .
H1B H 1.139121 0.788033 0.733806 0.046 Uiso 1 1 calc R . . . .
C2 C 0.9959(3) 0.8787(2) 0.7211(3) 0.0374(7) Uani 1 1 d . . . . .
C3 C 1.0202(4) 0.9725(3) 0.7861(3) 0.0505(10) Uani 1 1 d . . . . .
H3A H 1.105538 1.006343 0.813106 0.061 Uiso 0.75 1 calc R . P C 1
H3B H 1.091636 1.020317 0.793001 0.061 Uiso 0.25 1 calc R . P D 2
C4A C 0.9214(5) 1.0174(4) 0.8120(4) 0.0406(12) Uani 0.75 1 d D . P B 1
H4A H 0.940110 1.082817 0.854545 0.049 Uiso 0.75 1 calc R . P B 1
C4B C 0.9248(17) 0.9951(13) 0.8465(16) 0.050(4) Uani 0.25 1 d D U P B 2
H4B H 0.945313 1.051435 0.901369 0.060 Uiso 0.25 1 calc R . P B 2
C5A C 0.7960(4) 0.9696(3) 0.7774(3) 0.0350(8) Uani 0.75 1 d D . P B 1
C5B C 0.8092(12) 0.9329(10) 0.8205(11) 0.039(3) Uani 0.25 1 d D U P B 2
C6A C 0.7723(5) 0.8748(4) 0.7140(4) 0.0345(10) Uani 0.75 1 d D . P B 1
H6A H 0.687216 0.840290 0.689659 0.041 Uiso 0.75 1 calc R . P B 1
C6AA C 0.5527(14) 1.0172(8) 0.7560(11) 0.041(3) Uani 0.25 1 d . . P B 2
H6AA H 0.631968 1.051637 0.749712 0.049 Uiso 0.25 1 calc R . P B 2
H6AB H 0.517617 1.067796 0.797075 0.049 Uiso 0.25 1 calc R . P B 2
C6B C 0.7867(16) 0.8482(11) 0.7429(12) 0.041(3) Uani 0.25 1 d D U P B 2
H6B H 0.705412 0.807435 0.717879 0.049 Uiso 0.25 1 calc R . P B 2
C7A C 0.8685(8) 0.8288(8) 0.6850(9) 0.0350(17) Uani 0.75 1 d D . P B 1
H7A H 0.848967 0.764165 0.641067 0.042 Uiso 0.75 1 calc R . P B 1
C7B C 0.886(3) 0.824(3) 0.703(3) 0.044(9) Uani 0.25 1 d D U P B 2
H7B H 0.871020 0.761279 0.656466 0.052 Uiso 0.25 1 calc R . P B 2
C8A C 0.6855(4) 1.0193(3) 0.8013(4) 0.0390(9) Uani 0.75 1 d . . P B 1
H8AA H 0.717993 1.070925 0.864495 0.047 Uiso 0.75 1 calc R . P B 1
H8AB H 0.644743 1.053181 0.747534 0.047 Uiso 0.75 1 calc R . P B 1
C8B C 0.7117(14) 0.9557(11) 0.8744(11) 0.045(3) Uani 0.25 1 d . . P B 2
H8BA H 0.716406 0.911793 0.922718 0.054 Uiso 0.25 1 calc R . P B 2
H8BB H 0.732523 1.026607 0.912491 0.054 Uiso 0.25 1 calc R . P B 2
C9 C 1.0433(3) 0.8335(3) 0.5136(3) 0.0424(7) Uani 1 1 d . . . . .
H9A H 1.129117 0.846178 0.504826 0.051 Uiso 1 1 calc R . . . .
H9B H 1.020001 0.899380 0.541133 0.051 Uiso 1 1 calc R . . . .
C10 C 0.9476(3) 0.7890(3) 0.4130(3) 0.0394(7) Uani 1 1 d . . . . .
C11 C 0.9740(4) 0.8023(3) 0.3258(3) 0.0462(8) Uani 1 1 d . . . . .
H11 H 1.057616 0.830414 0.329237 0.055 Uiso 1 1 calc R . . . .
C12 C 0.8807(3) 0.7753(3) 0.2352(3) 0.0414(7) Uani 1 1 d . . . . .
H12 H 0.900700 0.783882 0.176552 0.050 Uiso 1 1 calc R . . . .
C13 C 0.7584(3) 0.7360(2) 0.2286(3) 0.0350(6) Uani 1 1 d . . . . .
H13 H 0.692547 0.722402 0.166670 0.042 Uiso 1 1 calc R . . . .
C14 C 0.7320(3) 0.7161(2) 0.3138(2) 0.0324(6) Uani 1 1 d . . . . .
C15 C 0.8268(3) 0.7418(2) 0.4045(3) 0.0369(6) Uani 1 1 d . . . . .
H15 H 0.809169 0.727051 0.462089 0.044 Uiso 1 1 calc R . . . .
C16 C 0.5991(3) 0.6761(2) 0.3088(2) 0.0307(6) Uani 1 1 d . . . . .
C17 C 1.1207(3) 0.6839(3) 0.5658(3) 0.0420(7) Uani 1 1 d . . . . .
H17A H 1.212158 0.709310 0.578313 0.050 Uiso 1 1 calc R . . . .
H17B H 1.085276 0.648688 0.494799 0.050 Uiso 1 1 calc R . . . .
C18 C 1.1098(3) 0.6107(2) 0.6314(3) 0.0395(7) Uani 1 1 d . . . . .
C19 C 1.2179(3) 0.5872(3) 0.6976(3) 0.0479(9) Uani 1 1 d . . . . .
H19 H 1.301042 0.614511 0.699172 0.057 Uiso 1 1 calc R . . . .
C20 C 1.2054(3) 0.5242(3) 0.7613(4) 0.0513(10) Uani 1 1 d . . . . .
H20 H 1.279832 0.509252 0.806185 0.062 Uiso 1 1 calc R . . . .
C21 C 1.0850(3) 0.4832(3) 0.7598(3) 0.0451(8) Uani 1 1 d . . . . .
H21 H 1.076898 0.440317 0.803466 0.054 Uiso 1 1 calc R . . . .
C22 C 0.9755(3) 0.5053(2) 0.6936(3) 0.0356(7) Uani 1 1 d . . . . .
C23 C 0.9890(3) 0.5673(2) 0.6294(3) 0.0355(6) Uani 1 1 d . . . . .
H23 H 0.914531 0.580398 0.583201 0.043 Uiso 1 1 calc R . . . .
C24 C 0.8444(3) 0.4608(2) 0.6914(2) 0.0328(6) Uani 1 1 d . . . . .
C25A C 0.4589(4) 0.9637(3) 0.7807(3) 0.0352(8) Uani 0.75 1 d D . P B 1
H25A H 0.454461 1.031767 0.818214 0.042 Uiso 0.75 1 calc R . P B 1
H25B H 0.401511 0.914293 0.796936 0.042 Uiso 0.75 1 calc R . P B 1
C26A C 0.4135(4) 0.9601(2) 0.66864(18) 0.0326(8) Uani 0.75 1 d D . P B 1
C31A C 0.4167(3) 0.87350(18) 0.60039(19) 0.0297(9) Uani 0.75 1 d DG . P B 1
H31A H 0.447641 0.816385 0.623226 0.036 Uiso 0.75 1 calc R . P B 1
C30 C 0.3746(2) 0.87046(18) 0.49874(18) 0.0313(6) Uani 1 1 d G . . . .
C29A C 0.3293(5) 0.9540(3) 0.4653(2) 0.0303(14) Uani 0.75 1 d DG . P B 1
H29A H 0.300558 0.951942 0.395855 0.036 Uiso 0.75 1 calc R . P B 1
C28A C 0.3261(6) 1.0406(2) 0.5336(3) 0.0389(17) Uani 0.75 1 d DG . P B 1
H28A H 0.295185 1.097728 0.510742 0.047 Uiso 0.75 1 calc R . P B 1
C27A C 0.3682(6) 1.0437(2) 0.6352(3) 0.0390(18) Uani 0.75 1 d DG . P B 1
H27A H 0.366040 1.102844 0.681872 0.047 Uiso 0.75 1 calc R . P B 1
C26B C 0.4587(13) 0.9877(8) 0.6546(10) 0.031(2) Uani 0.25 1 d D U P B 2
C27B C 0.379(2) 1.0563(12) 0.6169(14) 0.036(4) Uani 0.25 1 d D U P B 2
H27B H 0.373560 1.117765 0.659016 0.043 Uiso 0.25 1 calc R . P B 2
C28B C 0.309(3) 1.0326(14) 0.5184(15) 0.044(5) Uani 0.25 1 d D U P B 2
H28B H 0.263820 1.082990 0.492519 0.053 Uiso 0.25 1 calc R . P B 2
C29B C 0.2993(18) 0.9421(12) 0.4540(12) 0.027(4) Uani 0.25 1 d D U P B 2
H29B H 0.247980 0.927523 0.386251 0.032 Uiso 0.25 1 calc R . P B 2
C31B C 0.4516(13) 0.8966(9) 0.5885(11) 0.033(3) Uani 0.25 1 d D U P B 2
H31B H 0.507544 0.850352 0.611120 0.039 Uiso 0.25 1 calc R . P B 2
C32 C 0.3736(3) 0.7736(2) 0.4263(2) 0.0291(5) Uani 1 1 d D . . . .
C33A C 0.6287(5) 0.9239(3) 0.9123(3) 0.0370(9) Uani 0.75 1 d D . P B 1
H33A H 0.597385 0.974725 0.956176 0.044 Uiso 0.75 1 calc R . P B 1
H33B H 0.723582 0.933702 0.937445 0.044 Uiso 0.75 1 calc R . P B 1
C34A C 0.5788(4) 0.8201(3) 0.9180(3) 0.0335(8) Uani 0.75 1 d . . P B 1
C34B C 0.4989(14) 0.8103(10) 0.8825(10) 0.0349(18) Uani 0.25 1 d . U P B 2
C35A C 0.5162(6) 0.8029(5) 0.9877(4) 0.0420(14) Uani 0.75 1 d D . P B 1
H35A H 0.496292 0.859121 1.028615 0.050 Uiso 0.75 1 calc R . P B 1
C35B C 0.4768(18) 0.8025(15) 0.9725(15) 0.038(2) Uani 0.25 1 d D U P B 2
H35B H 0.440229 0.853870 1.006177 0.045 Uiso 0.25 1 calc R . P B 2
C36A C 0.4820(5) 0.7054(4) 0.9990(5) 0.0357(13) Uani 0.75 1 d D . P B 1
H36A H 0.435422 0.695516 1.044188 0.043 Uiso 0.75 1 calc R . P B 1
C36B C 0.509(2) 0.7188(15) 1.0128(17) 0.038(2) Uani 0.25 1 d D U P B 2
H36B H 0.504866 0.716988 1.077926 0.046 Uiso 0.25 1 calc R . P B 2
C37A C 0.5172(5) 0.6242(4) 0.9434(4) 0.0337(12) Uani 0.75 1 d D . P B 1
H37A H 0.505179 0.558747 0.956028 0.040 Uiso 0.75 1 calc R . P B 1
C37B C 0.5456(19) 0.6392(14) 0.9573(14) 0.036(2) Uani 0.25 1 d D U P B 2
H37B H 0.554837 0.579700 0.982447 0.043 Uiso 0.25 1 calc R . P B 2
C38 C 0.5701(3) 0.6388(2) 0.8693(2) 0.0337(6) Uani 1 1 d . U . . .
C39A C 0.6017(4) 0.7354(3) 0.8557(3) 0.0304(8) Uani 0.75 1 d D . P B 1
H39A H 0.638591 0.743550 0.804477 0.036 Uiso 0.75 1 calc R . P B 1
C39B C 0.5332(14) 0.7281(9) 0.8267(10) 0.0324(16) Uani 0.25 1 d D U P B 2
H39B H 0.533175 0.728428 0.760411 0.039 Uiso 0.25 1 calc R . P B 2
C40 C 0.6019(3) 0.5497(2) 0.8058(2) 0.0327(6) Uani 1 1 d D . . . .
C41 C 0.1153(4) 0.6829(3) 0.0663(3) 0.0427(8) Uani 1 1 d . . . . .
H41 H 0.069349 0.647959 0.100107 0.051 Uiso 1 1 calc R . . . .
C42 C 0.1117(5) 0.7521(4) -0.0752(3) 0.0703(14) Uani 1 1 d . . . . .
H42A H 0.079130 0.816177 -0.082224 0.106 Uiso 1 1 calc GR . . . .
H42B H 0.095049 0.708080 -0.141412 0.106 Uiso 1 1 calc GR . . . .
H42C H 0.204208 0.764861 -0.041497 0.106 Uiso 1 1 calc GR . . . .
C43 C -0.0899(5) 0.6755(5) -0.0587(4) 0.0833(18) Uani 1 1 d . . . . .
H43A H -0.118834 0.629489 -0.021913 0.125 Uiso 1 1 calc GR . . . .
H43B H -0.111289 0.641698 -0.129257 0.125 Uiso 1 1 calc GR . . . .
H43C H -0.132710 0.736004 -0.052526 0.125 Uiso 1 1 calc GR . . . .

loop_
_atom_site_aniso_label
_atom_site_aniso_U_11
_atom_site_aniso_U_22
_atom_site_aniso_U_33
_atom_site_aniso_U_23
_atom_site_aniso_U_13
_atom_site_aniso_U_12
Cu1 0.03058(18) 0.02861(17) 0.02880(18) 0.00956(13) 0.00644(14) 0.00478(13)
Cu2 0.02792(17) 0.02539(16) 0.02800(17) 0.00764(12) 0.00936(13) 0.00370(12)
O1 0.0311(10) 0.0415(11) 0.0349(11) 0.0138(9) 0.0096(9) 0.0029(8)
O2 0.0267(10) 0.0425(11) 0.0431(12) 0.0204(9) 0.0131(9) 0.0035(8)
O3 0.0312(10) 0.0363(10) 0.0442(13) 0.0163(9) 0.0073(10) 0.0020(8)
O4 0.0252(10) 0.0461(12) 0.0401(12) 0.0173(9) 0.0081(9) 0.0004(8)
O5 0.0391(11) 0.0313(10) 0.0315(10) 0.0102(8) 0.0117(9) 0.0086(8)
O6 0.0435(12) 0.0287(9) 0.0308(10) 0.0056(8) 0.0085(9) 0.0106(8)
O7 0.0459(13) 0.0344(10) 0.0349(11) 0.0084(9) 0.0094(10) 0.0104(9)
O8 0.0658(16) 0.0293(10) 0.0340(11) 0.0099(8) 0.0233(11) 0.0117(10)
O9 0.0414(12) 0.0389(11) 0.0313(11) 0.0145(9) 0.0036(9) 0.0071(9)
O10 0.037(3) 0.086(4) 0.071(4) 0.056(4) 0.018(3) 0.021(3)
N1 0.0312(12) 0.0394(13) 0.0388(14) 0.0145(11) 0.0119(11) 0.0023(10)
N2 0.0438(14) 0.0279(11) 0.0363(13) 0.0084(9) 0.0151(12) 0.0083(10)
N3 0.0449(16) 0.0616(19) 0.0351(15) 0.0140(13) 0.0033(13) 0.0131(14)
C0AA 0.053(8) 0.027(5) 0.040(7) 0.003(4) 0.026(6) 0.003(5)
C1 0.0330(15) 0.0407(15) 0.0430(17) 0.0145(13) 0.0095(13) 0.0025(12)
C2 0.0359(15) 0.0318(13) 0.0454(18) 0.0128(12) 0.0104(14) 0.0054(11)
C3 0.0408(18) 0.0336(15) 0.070(3) 0.0054(16) 0.0103(18) 0.0004(13)
C4A 0.041(2) 0.027(2) 0.049(3) 0.0064(19) 0.009(2) -0.0017(17)
C4B 0.053(8) 0.040(7) 0.056(8) 0.003(6) 0.020(7) -0.001(6)
C5A 0.038(2) 0.0298(17) 0.039(2) 0.0133(16) 0.0102(18) 0.0062(15)
C5B 0.033(5) 0.039(5) 0.047(6) 0.010(5) 0.017(5) 0.004(4)
C6A 0.032(2) 0.037(2) 0.034(2) 0.0099(18) 0.0075(18) 0.0037(17)
C6AA 0.053(8) 0.020(4) 0.047(7) -0.005(5) 0.019(6) 0.001(5)
C6B 0.038(6) 0.037(6) 0.043(7) 0.007(5) 0.008(6) 0.000(5)
C7A 0.028(2) 0.034(3) 0.039(4) 0.009(3) 0.006(3) 0.000(2)
C7B 0.045(11) 0.046(10) 0.040(11) 0.006(7) 0.016(9) 0.011(7)
C8A 0.045(2) 0.0257(16) 0.046(2) 0.0062(15) 0.014(2) 0.0065(15)
C8B 0.050(8) 0.038(6) 0.035(7) -0.010(5) 0.009(6) -0.004(6)
C9 0.0374(16) 0.0437(17) 0.048(2) 0.0177(14) 0.0132(15) -0.0025(13)
C10 0.0370(16) 0.0424(16) 0.0437(18) 0.0178(13) 0.0144(14) 0.0052(12)
C11 0.0374(17) 0.059(2) 0.049(2) 0.0226(16) 0.0172(16) 0.0044(15)
C12 0.0454(18) 0.0454(17) 0.0410(17) 0.0156(13) 0.0210(15) 0.0069(14)
C13 0.0383(15) 0.0359(14) 0.0354(15) 0.0123(11) 0.0146(13) 0.0079(12)
C14 0.0332(14) 0.0300(12) 0.0364(15) 0.0069(11) 0.0141(12) 0.0057(10)
C15 0.0351(15) 0.0426(15) 0.0393(16) 0.0152(13) 0.0170(13) 0.0062(12)
C16 0.0311(13) 0.0314(12) 0.0310(13) 0.0054(10) 0.0121(11) 0.0055(10)
C17 0.0360(16) 0.0431(16) 0.050(2) 0.0095(14) 0.0185(15) 0.0025(13)
C18 0.0318(14) 0.0369(15) 0.051(2) 0.0097(13) 0.0147(14) 0.0065(12)
C19 0.0312(15) 0.0407(17) 0.073(3) 0.0182(17) 0.0137(17) 0.0071(12)
C20 0.0294(15) 0.0434(17) 0.080(3) 0.0267(18) 0.0046(17) 0.0098(13)
C21 0.0372(16) 0.0380(15) 0.060(2) 0.0187(15) 0.0078(16) 0.0062(13)
C22 0.0295(13) 0.0282(12) 0.0489(18) 0.0089(12) 0.0107(13) 0.0057(10)
C23 0.0316(14) 0.0330(13) 0.0441(17) 0.0114(12) 0.0124(13) 0.0066(11)
C24 0.0309(13) 0.0270(12) 0.0401(16) 0.0072(11) 0.0102(12) 0.0041(10)
C25A 0.043(2) 0.0308(17) 0.034(2) 0.0055(15) 0.0151(17) 0.0122(15)
C26A 0.036(2) 0.0265(18) 0.036(2) 0.0052(15) 0.0119(18) 0.0069(15)
C31A 0.031(2) 0.0246(18) 0.033(2) 0.0051(15) 0.0092(17) 0.0062(15)
C30 0.0285(13) 0.0290(12) 0.0384(15) 0.0078(11) 0.0125(12) 0.0064(10)
C29A 0.026(3) 0.027(2) 0.042(3) 0.016(2) 0.012(2) 0.0003(19)
C28A 0.047(4) 0.023(2) 0.053(4) 0.010(2) 0.024(3) 0.010(2)
C27A 0.049(3) 0.031(3) 0.042(3) 0.008(2) 0.020(3) 0.010(2)
C26B 0.038(6) 0.017(4) 0.041(6) 0.006(4) 0.019(5) 0.002(4)
C27B 0.038(7) 0.027(5) 0.045(7) 0.009(5) 0.013(6) 0.017(5)
C28B 0.047(8) 0.048(9) 0.039(7) 0.015(6) 0.012(6) 0.004(7)
C29B 0.023(7) 0.028(5) 0.031(6) 0.002(4) 0.014(4) -0.002(5)
C31B 0.027(6) 0.028(5) 0.046(6) 0.012(4) 0.015(5) 0.001(4)
C32 0.0253(12) 0.0291(12) 0.0347(14) 0.0073(10) 0.0118(11) 0.0029(9)
C33A 0.053(2) 0.0242(16) 0.0328(19) 0.0040(14) 0.0120(18) 0.0088(16)
C34A 0.045(2) 0.0273(16) 0.0286(18) 0.0039(13) 0.0120(17) 0.0119(15)
C34B 0.039(4) 0.037(3) 0.030(3) 0.006(3) 0.015(3) 0.004(3)
C35A 0.059(4) 0.044(2) 0.027(2) 0.0058(19) 0.018(3) 0.018(3)
C35B 0.042(4) 0.039(4) 0.032(4) 0.004(3) 0.012(4) 0.003(3)
C36A 0.036(3) 0.045(3) 0.028(3) 0.010(2) 0.012(2) 0.001(2)
C36B 0.042(4) 0.041(4) 0.031(4) 0.004(3) 0.014(4) 0.000(4)
C37A 0.034(3) 0.033(2) 0.033(2) 0.0120(18) 0.0057(19) 0.0003(17)
C37B 0.040(4) 0.038(3) 0.031(3) 0.007(3) 0.013(3) 0.001(3)
C38 0.0397(15) 0.0309(12) 0.0312(13) 0.0073(10) 0.0114(12) 0.0045(11)
C39A 0.039(2) 0.0257(16) 0.0286(18) 0.0049(13) 0.0133(16) 0.0069(15)
C39B 0.038(3) 0.034(3) 0.029(3) 0.005(3) 0.016(3) 0.004(3)
C40 0.0354(14) 0.0281(12) 0.0350(15) 0.0082(10) 0.0107(12) 0.0026(10)
C41 0.0442(18) 0.0502(18) 0.0365(17) 0.0142(14) 0.0112(14) 0.0140(14)
C42 0.086(4) 0.077(3) 0.043(2) 0.029(2) -0.001(2) 0.012(3)
C43 0.049(3) 0.133(5) 0.056(3) 0.022(3) -0.006(2) 0.018(3)

loop_
_atom_type_symbol
_atom_type_description
_atom_type_scat_dispersion_real
_atom_type_scat_dispersion_imag
_atom_type_scat_source
C C 0.0033 0.0016 'International Tables Vol C Tables 4.2.6.8 and 6.1.1.4'
H H 0.0000 0.0000 'International Tables Vol C Tables 4.2.6.8 and 6.1.1.4'
Cu Cu 0.3290 1.2590 'International Tables Vol C Tables 4.2.6.8 and 6.1.1.4'
N N 0.0061 0.0033 'International Tables Vol C Tables 4.2.6.8 and 6.1.1.4'
O O 0.0106 0.0060 'International Tables Vol C Tables 4.2.6.8 and 6.1.1.4'

loop_
_geom_angle_atom_site_label_1
_geom_angle_atom_site_label_2
_geom_angle_atom_site_label_3
_geom_angle
_geom_angle_site_symmetry_1
_geom_angle_site_symmetry_3
O1 Cu1 O3 167.22(10) . 2_666
O1 Cu1 O5 89.67(10) . .
O1 Cu1 O7 86.03(10) . 2_666
O1 Cu1 O9 99.72(10) . .
O3 Cu1 O7 90.73(11) 2_666 2_666
O3 Cu1 O9 92.90(10) 2_666 .
O5 Cu1 O3 90.76(10) . 2_666
O5 Cu1 O7 166.91(10) . 2_666
O5 Cu1 O9 97.29(9) . .
O7 Cu1 O9 95.62(10) 2_666 .
O2 Cu2 O4 173.32(10) . 2_666
O2 Cu2 O8 89.74(11) . 2_666
O2 Cu2 O10 106.03(16) . .
O4 Cu2 O8 89.44(11) 2_666 2_666
O4 Cu2 O10 80.64(16) 2_666 .
O6 Cu2 O2 89.28(10) . .
O6 Cu2 O4 90.75(11) . 2_666
O6 Cu2 O8 173.21(10) . 2_666
O6 Cu2 O10 87.9(2) . .
O8 Cu2 O10 98.8(2) 2_666 .
C16 O1 Cu1 121.4(2) . .
C16 O2 Cu2 122.6(2) . .
C24 O3 Cu1 124.8(2) . 2_666
C24 O4 Cu2 119.5(2) . 2_666
C32 O5 Cu1 122.39(19) . .
C32 O6 Cu2 120.9(2) . .
C40 O7 Cu1 122.6(2) . 2_666
C40 O8 Cu2 120.0(2) . 2_666
C41 O9 Cu1 120.4(3) . .
Cu2 O10 H10A 111.6 . .
Cu2 O10 H10B 112.0 . .
H10A O10 H10B 102.2 . .
C1 N1 C9 109.7(3) . .
C1 N1 C17 114.4(3) . .
C17 N1 C9 111.5(3) . .
C6AA N2 C0AA 108.8(9) . .
C8B N2 C0AA 119.0(10) . .
C8B N2 C6AA 117.1(9) . .
C25A N2 C8A 113.4(3) . .
C25A N2 C33A 113.0(3) . .
C33A N2 C8A 109.0(3) . .
C41 N3 C42 120.4(4) . .
C41 N3 C43 122.3(4) . .
C42 N3 C43 117.2(4) . .
N2 C0AA H0AA 109.1 . .
N2 C0AA H0AB 109.1 . .
N2 C0AA C34B 112.4(10) . .
H0AA C0AA H0AB 107.8 . .
C34B C0AA H0AA 109.1 . .
C34B C0AA H0AB 109.1 . .
N1 C1 H1A 109.4 . .
N1 C1 H1B 109.4 . .
N1 C1 C2 111.3(3) . .
H1A C1 H1B 108.0 . .
C2 C1 H1A 109.4 . .
C2 C1 H1B 109.4 . .
C3 C2 C1 121.9(3) . .
C3 C2 C7A 118.2(4) . .
C7A C2 C1 119.9(4) . .
C7B C2 C1 118.7(12) . .
C7B C2 C3 118.4(11) . .
C2 C3 H3A 119.6 . .
C2 C3 H3B 121.8 . .
C2 C3 C4B 116.4(6) . .
C4A C3 C2 120.8(4) . .
C4A C3 H3A 119.6 . .
C4B C3 H3B 121.8 . .
C3 C4A H4A 119.1 . .
C3 C4A C5A 121.8(4) . .
C5A C4A H4A 119.1 . .
C3 C4B H4B 120.1 . .
C5B C4B C3 119.8(13) . .
C5B C4B H4B 120.1 . .
C4A C5A C6A 117.3(4) . .
C4A C5A C8A 122.6(4) . .
C6A C5A C8A 120.0(4) . .
C4B C5B C6B 117.8(13) . .
C4B C5B C8B 121.1(13) . .
C6B C5B C8B 121.1(12) . .
C5A C6A H6A 118.9 . .
C7A C6A C5A 122.3(5) . .
C7A C6A H6A 118.9 . .
N2 C6AA H6AA 107.5 . .
N2 C6AA H6AB 107.5 . .
N2 C6AA C26B 119.2(9) . .
H6AA C6AA H6AB 107.0 . .
C26B C6AA H6AA 107.5 . .
C26B C6AA H6AB 107.5 . .
C5B C6B H6B 120.6 . .
C7B C6B C5B 118.8(18) . .
C7B C6B H6B 120.6 . .
C2 C7A H7A 120.2 . .
C6A C7A C2 119.6(7) . .
C6A C7A H7A 120.2 . .
C2 C7B C6B 127(2) . .
C2 C7B H7B 116.4 . .
C6B C7B H7B 116.4 . .
N2 C8A C5A 109.4(3) . .
N2 C8A H8AA 109.8 . .
N2 C8A H8AB 109.8 . .
C5A C8A H8AA 109.8 . .
C5A C8A H8AB 109.8 . .
H8AA C8A H8AB 108.2 . .
N2 C8B C5B 112.4(11) . .
N2 C8B H8BA 109.1 . .
N2 C8B H8BB 109.1 . .
C5B C8B H8BA 109.1 . .
C5B C8B H8BB 109.1 . .
H8BA C8B H8BB 107.9 . .
N1 C9 H9A 108.8 . .
N1 C9 H9B 108.8 . .
N1 C9 C10 113.9(3) . .
H9A C9 H9B 107.7 . .
C10 C9 H9A 108.8 . .
C10 C9 H9B 108.8 . .
C11 C10 C9 120.4(3) . .
C15 C10 C9 121.2(3) . .
C15 C10 C11 118.1(3) . .
C10 C11 H11 119.6 . .
C12 C11 C10 120.8(3) . .
C12 C11 H11 119.6 . .
C11 C12 H12 119.7 . .
C11 C12 C13 120.6(4) . .
C13 C12 H12 119.7 . .
C12 C13 H13 120.3 . .
C12 C13 C14 119.4(3) . .
C14 C13 H13 120.3 . .
C13 C14 C16 120.3(3) . .
C15 C14 C13 119.6(3) . .
C15 C14 C16 119.9(3) . .
C10 C15 H15 119.5 . .
C14 C15 C10 121.1(3) . .
C14 C15 H15 119.5 . .
O1 C16 O2 125.2(3) . .
O1 C16 C14 117.9(3) . .
O2 C16 C14 116.9(3) . .
N1 C17 H17A 109.6 . .
N1 C17 H17B 109.6 . .
N1 C17 C18 110.4(3) . .
H17A C17 H17B 108.1 . .
C18 C17 H17A 109.6 . .
C18 C17 H17B 109.6 . .
C19 C18 C17 121.8(3) . .
C19 C18 C23 118.0(4) . .
C23 C18 C17 120.1(3) . .
C18 C19 H19 119.6 . .
C20 C19 C18 120.8(3) . .
C20 C19 H19 119.6 . .
C19 C20 H20 119.8 . .
C21 C20 C19 120.5(3) . .
C21 C20 H20 119.8 . .
C20 C21 H21 120.2 . .
C20 C21 C22 119.6(4) . .
C22 C21 H21 120.2 . .
C21 C22 C24 119.9(3) . .
C23 C22 C21 119.5(3) . .
C23 C22 C24 120.6(3) . .
C18 C23 H23 119.2 . .
C22 C23 C18 121.5(3) . .
C22 C23 H23 119.2 . .
O3 C24 C22 118.6(3) . .
O4 C24 O3 124.9(3) . .
O4 C24 C22 116.5(3) . .
N2 C25A H25A 109.5 . .
N2 C25A H25B 109.5 . .
N2 C25A C26A 110.7(3) . .
H25A C25A H25B 108.1 . .
C26A C25A H25A 109.5 . .
C26A C25A H25B 109.5 . .
C31A C26A C25A 120.3(2) . .
C31A C26A C27A 120.0 . .
C27A C26A C25A 119.7(2) . .
C26A C31A H31A 120.0 . .
C26A C31A C30 120.0 . .
C30 C31A H31A 120.0 . .
C31A C30 C32 118.7(2) . .
C29A C30 C31A 120.0 . .
C29A C30 C32 121.2(2) . .
C29B C30 C32 114.3(6) . .
C31B C30 C29B 120.8(9) . .
C31B C30 C32 123.8(6) . .
C30 C29A H29A 120.0 . .
C28A C29A C30 120.0 . .
C28A C29A H29A 120.0 . .
C29A C28A H28A 120.0 . .
C27A C28A C29A 120.0 . .
C27A C28A H28A 120.0 . .
C26A C27A H27A 120.0 . .
C28A C27A C26A 120.0 . .
C28A C27A H27A 120.0 . .
C27B C26B C6AA 120.6(11) . .
C31B C26B C6AA 123.2(11) . .
C31B C26B C27B 115.9(11) . .
C26B C27B H27B 120.7 . .
C28B C27B C26B 118.6(13) . .
C28B C27B H27B 120.7 . .
C27B C28B H28B 117.3 . .
C27B C28B C29B 125.3(16) . .
C29B C28B H28B 117.3 . .
C30 C29B H29B 123.1 . .
C28B C29B C30 113.8(13) . .
C28B C29B H29B 123.1 . .
C30 C31B C26B 124.7(12) . .
C30 C31B H31B 117.6 . .
C26B C31B H31B 117.6 . .
O5 C32 O6 125.8(3) . .
O5 C32 C30 118.4(2) . .
O6 C32 C30 115.8(3) . .
N2 C33A H33A 109.0 . .
N2 C33A H33B 109.0 . .
N2 C33A C34A 112.8(3) . .
H33A C33A H33B 107.8 . .
C34A C33A H33A 109.0 . .
C34A C33A H33B 109.0 . .
C35A C34A C33A 123.0(4) . .
C35A C34A C39A 117.4(4) . .
C39A C34A C33A 119.5(4) . .
C35B C34B C0AA 119.9(12) . .
C39B C34B C0AA 120.8(12) . .
C39B C34B C35B 119.3(14) . .
C34A C35A H35A 118.9 . .
C34A C35A C36A 122.3(5) . .
C36A C35A H35A 118.9 . .
C34B C35B H35B 120.2 . .
C34B C35B C36B 119.7(18) . .
C36B C35B H35B 120.2 . .
C35A C36A H36A 120.6 . .
C37A C36A C35A 118.8(6) . .
C37A C36A H36A 120.6 . .
C35B C36B H36B 120.3 . .
C37B C36B C35B 119(2) . .
C37B C36B H36B 120.3 . .
C36A C37A H37A 120.3 . .
C36A C37A C38 119.5(5) . .
C38 C37A H37A 120.3 . .
C36B C37B H37B 117.4 . .
C38 C37B C36B 125.3(18) . .
C38 C37B H37B 117.4 . .
C37A C38 C39A 121.7(3) . .
C37A C38 C40 119.2(3) . .
C37B C38 C39B 113.9(9) . .
C37B C38 C40 125.0(8) . .
C39A C38 C40 119.0(3) . .
C39B C38 C40 119.6(5) . .
C34A C39A H39A 120.1 . .
C38 C39A C34A 119.7(4) . .
C38 C39A H39A 120.1 . .
C34B C39B C38 121.0(11) . .
C34B C39B H39B 119.5 . .
C38 C39B H39B 119.5 . .
O7 C40 O8 125.6(3) . .
O7 C40 C38 118.0(3) . .
O8 C40 C38 116.4(3) . .
O9 C41 N3 125.5(4) . .
O9 C41 H41 117.2 . .
N3 C41 H41 117.2 . .
N3 C42 H42A 109.5 . .
N3 C42 H42B 109.5 . .
N3 C42 H42C 109.5 . .
H42A C42 H42B 109.5 . .
H42A C42 H42C 109.5 . .
H42B C42 H42C 109.5 . .
N3 C43 H43A 109.5 . .
N3 C43 H43B 109.5 . .
N3 C43 H43C 109.5 . .
H43A C43 H43B 109.5 . .
H43A C43 H43C 109.5 . .
H43B C43 H43C 109.5 . .

loop_
_geom_bond_atom_site_label_1
_geom_bond_atom_site_label_2
_geom_bond_distance
_geom_bond_site_symmetry_2
Cu1 O1 1.968(2) .
Cu1 O3 1.989(2) 2_666
Cu1 O5 1.982(2) .
Cu1 O7 1.993(2) 2_666
Cu1 O9 2.129(2) .
Cu2 O2 1.949(2) .
Cu2 O4 1.952(2) 2_666
Cu2 O6 1.941(2) .
Cu2 O8 1.966(2) 2_666
Cu2 O10 2.209(6) .
O1 C16 1.258(4) .
O2 C16 1.269(4) .
O3 C24 1.262(4) .
O4 C24 1.253(4) .
O5 C32 1.255(4) .
O6 C32 1.261(4) .
O7 C40 1.253(4) .
O8 C40 1.260(4) .
O9 C41 1.239(4) .
O10 H10A 0.9090 .
O10 H10B 0.9111 .
N1 C1 1.458(4) .
N1 C9 1.480(5) .
N1 C17 1.463(4) .
N2 C0AA 1.464(14) .
N2 C6AA 1.432(15) .
N2 C8A 1.497(5) .
N2 C8B 1.374(15) .
N2 C25A 1.446(5) .
N2 C33A 1.466(5) .
N3 C41 1.320(5) .
N3 C42 1.426(6) .
N3 C43 1.458(6) .
C0AA H0AA 0.9900 .
C0AA H0AB 0.9900 .
C0AA C34B 1.53(2) .
C1 H1A 0.9900 .
C1 H1B 0.9900 .
C1 C2 1.506(5) .
C2 C3 1.388(5) .
C2 C7A 1.415(10) .
C2 C7B 1.30(4) .
C3 H3A 0.9500 .
C3 H3B 0.9500 .
C3 C4A 1.384(7) .
C3 C4B 1.54(2) .
C4A H4A 0.9500 .
C4A C5A 1.387(6) .
C4B H4B 0.9500 .
C4B C5B 1.384(15) .
C5A C6A 1.390(6) .
C5A C8A 1.518(6) .
C5B C6B 1.394(14) .
C5B C8B 1.499(19) .
C6A H6A 0.9500 .
C6A C7A 1.384(7) .
C6AA H6AA 0.9900 .
C6AA H6AB 0.9900 .
C6AA C26B 1.487(19) .
C6B H6B 0.9500 .
C6B C7B 1.394(16) .
C7A H7A 0.9500 .
C7B H7B 0.9500 .
C8A H8AA 0.9900 .
C8A H8AB 0.9900 .
C8B H8BA 0.9900 .
C8B H8BB 0.9900 .
C9 H9A 0.9900 .
C9 H9B 0.9900 .
C9 C10 1.507(5) .
C10 C11 1.399(5) .
C10 C15 1.389(5) .
C11 H11 0.9500 .
C11 C12 1.373(5) .
C12 H12 0.9500 .
C12 C13 1.375(5) .
C13 H13 0.9500 .
C13 C14 1.398(5) .
C14 C15 1.382(4) .
C14 C16 1.493(4) .
C15 H15 0.9500 .
C17 H17A 0.9900 .
C17 H17B 0.9900 .
C17 C18 1.514(6) .
C18 C19 1.397(5) .
C18 C23 1.400(5) .
C19 H19 0.9500 .
C19 C20 1.393(6) .
C20 H20 0.9500 .
C20 C21 1.385(5) .
C21 H21 0.9500 .
C21 C22 1.400(5) .
C22 C23 1.390(5) .
C22 C24 1.506(4) .
C23 H23 0.9500 .
C25A H25A 0.9900 .
C25A H25B 0.9900 .
C25A C26A 1.532(5) .
C26A C31A 1.3900 .
C26A C27A 1.3900 .
C31A H31A 0.9500 .
C31A C30 1.3900 .
C30 C29A 1.3900 .
C30 C29B 1.452(17) .
C30 C31B 1.292(14) .
C30 C32 1.512(3) .
C29A H29A 0.9500 .
C29A C28A 1.3900 .
C28A H28A 0.9500 .
C28A C27A 1.3900 .
C27A H27A 0.9500 .
C26B C27B 1.409(14) .
C26B C31B 1.391(13) .
C27B H27B 0.9500 .
C27B C28B 1.365(16) .
C28B H28B 0.9500 .
C28B C29B 1.368(15) .
C29B H29B 0.9500 .
C31B H31B 0.9500 .
C33A H33A 0.9900 .
C33A H33B 0.9900 .
C33A C34A 1.504(6) .
C34A C35A 1.401(8) .
C34A C39A 1.402(5) .
C34B C35B 1.40(2) .
C34B C39B 1.386(16) .
C35A H35A 0.9500 .
C35A C36A 1.406(7) .
C35B H35B 0.9500 .
C35B C36B 1.398(16) .
C36A H36A 0.9500 .
C36A C37A 1.380(6) .
C36B H36B 0.9500 .
C36B C37B 1.373(16) .
C37A H37A 0.9500 .
C37A C38 1.381(7) .
C37B H37B 0.9500 .
C37B C38 1.36(2) .
C38 C39A 1.399(5) .
C38 C39B 1.494(13) .
C38 C40 1.496(4) .
C39A H39A 0.9500 .
C39B H39B 0.9500 .
C41 H41 0.9500 .
C42 H42A 0.9800 .
C42 H42B 0.9800 .
C42 H42C 0.9800 .
C43 H43A 0.9800 .
C43 H43B 0.9800 .
C43 H43C 0.9800 .
